data_4100110
loop_
_publ_author_name
'Custer, Paul D.'
'Garrison, Jered C.'
'Tessier, Claire A.'
'Youngs, Wiley J.'

_journal_name_full 'Journal of the American Chemical Society'
_journal_paper_doi 10.1021/ja050154k
_journal_year 2005
_chemical_formula_moiety '2(C33 H36 Ag N3 Rh), 2(B F4), C2 H3 N1'
_chemical_formula_sum 'C68 H75 Ag2 B2 F8 N7 Rh2'
_chemical_formula_weight 1585.53
_space_group_IT_number 2
_space_group_name_Hall '-P 1'
_space_group_name_H-M_alt 'P -1'
_symmetry_cell_setting triclinic
_symmetry_Int_Tables_number 2
_symmetry_space_group_name_Hall '-P 1'
_symmetry_space_group_name_H-M 'P -1'
_cell_angle_alpha 77.6600(10)
_cell_angle_beta 68.1070(10)
_cell_angle_gamma 71.6640(10)
_cell_formula_units_Z 2
_cell_length_a 13.5520(11)
_cell_length_b 16.2471(13)
_cell_length_c 16.6517(14)
_cell_measurement_temperature 100(2)
_cell_volume 3209.8(5)
_diffrn_ambient_temperature 100(2)
_exptl_crystal_density_diffrn 1.640
_cod_database_code 4100110

loop_
_symmetry_equiv_pos_as_xyz
'x, y, z'
'-x, -y, -z'

loop_
_atom_site_label
_atom_site_type_symbol
_atom_site_fract_x
_atom_site_fract_y
_atom_site_fract_z
_atom_site_U_iso_or_equiv
_atom_site_adp_type
_atom_site_occupancy
_atom_site_symmetry_multiplicity
_atom_site_calc_flag
_atom_site_refinement_flags
_atom_site_disorder_assembly
_atom_site_disorder_group
Ag1 Ag 0.89508(3) 0.99384(3) 1.06862(3) 0.03582(11) Uani 1 1 d . . .
Ag2 Ag 0.43864(3) 0.58860(2) 0.52019(2) 0.02754(9) Uani 1 1 d . . .
Rh1 Rh 0.95335(4) 0.86450(3) 0.91011(2) 0.03100(10) Uani 1 1 d . . .
Rh2 Rh 0.60000(3) 0.49977(2) 0.64825(2) 0.02362(9) Uani 1 1 d . . .
F1 F 0.8646(6) 0.8569(4) 0.5991(3) 0.113(2) Uani 1 1 d . . .
F2 F 0.8005(4) 0.7515(3) 0.6964(2) 0.0762(14) Uani 1 1 d . . .
F3 F 0.9320(4) 0.7197(4) 0.5682(3) 0.0823(14) Uani 1 1 d . . .
F4 F 0.7604(4) 0.7860(3) 0.5723(3) 0.0817(14) Uani 1 1 d . . .
N1 N 0.9362(4) 0.8732(3) 0.7857(3) 0.0338(9) Uani 1 1 d . . .
N2 N 1.0386(4) 0.7328(3) 0.8858(3) 0.0418(11) Uani 1 1 d . . .
N3 N 0.8105(5) 0.8145(3) 0.9541(3) 0.0457(12) Uani 1 1 d . . .
N4 N 0.5959(4) 0.4174(3) 0.7682(3) 0.0336(9) Uani 1 1 d . . .
N5 N 0.7600(3) 0.4958(3) 0.6462(3) 0.0359(10) Uani 1 1 d . . .
N6 N 0.5485(4) 0.6017(3) 0.7292(3) 0.0349(9) Uani 1 1 d . . .
N7 N 0.4630(8) 0.9803(7) 0.1343(8) 0.114(3) Uani 1 1 d . . .
C1 C 1.0010(5) 0.7890(4) 0.7465(4) 0.0406(13) Uani 1 1 d . . .
H1A H 0.9503 0.7534 0.7539 0.049 Uiso 1 1 calc R . .
H1B H 1.0379 0.8019 0.6833 0.049 Uiso 1 1 calc R . .
C2 C 1.0859(5) 0.7381(4) 0.7886(4) 0.0419(13) Uani 1 1 d . . .
H2A H 1.1160 0.6784 0.7707 0.050 Uiso 1 1 calc R . .
H2B H 1.1473 0.7663 0.7683 0.050 Uiso 1 1 calc R . .
C3 C 0.9555(6) 0.6785(4) 0.9209(4) 0.0511(16) Uani 1 1 d . . .
H3A H 0.9375 0.6680 0.8722 0.061 Uiso 1 1 calc R . .
H3B H 0.9882 0.6212 0.9483 0.061 Uiso 1 1 calc R . .
C4 C 0.8519(6) 0.7232(4) 0.9867(4) 0.0552(17) Uani 1 1 d . . .
H4A H 0.7949 0.6915 1.0004 0.066 Uiso 1 1 calc R . .
H4B H 0.8665 0.7216 1.0411 0.066 Uiso 1 1 calc R . .
C5 C 0.7734(6) 0.8212(4) 0.8779(4) 0.0489(15) Uani 1 1 d . . .
H5A H 0.8007 0.7637 0.8553 0.059 Uiso 1 1 calc R . .
H5B H 0.6919 0.8369 0.8974 0.059 Uiso 1 1 calc R . .
C6 C 0.8146(5) 0.8879(4) 0.8065(4) 0.0455(14) Uani 1 1 d . . .
H6A H 0.7756 0.9470 0.8247 0.055 Uiso 1 1 calc R . .
H6B H 0.7994 0.8839 0.7539 0.055 Uiso 1 1 calc R . .
C7 C 0.9678(5) 0.9476(4) 0.7234(4) 0.0422(13) Uani 1 1 d . . .
H7A H 0.9521 0.9489 0.6702 0.063 Uiso 1 1 calc R . .
H7B H 1.0467 0.9412 0.7090 0.063 Uiso 1 1 calc R . .
H7C H 0.9257 1.0020 0.7495 0.063 Uiso 1 1 calc R . .
C8 C 1.1316(6) 0.6935(4) 0.9221(4) 0.0526(17) Uani 1 1 d . . .
H8A H 1.1727 0.6365 0.9010 0.079 Uiso 1 1 calc R . .
H8B H 1.1018 0.6862 0.9858 0.079 Uiso 1 1 calc R . .
H8C H 1.1808 0.7321 0.9032 0.079 Uiso 1 1 calc R . .
C9 C 0.7152(6) 0.8594(5) 1.0258(4) 0.0532(16) Uani 1 1 d . . .
H9A H 0.6549 0.8314 1.0431 0.080 Uiso 1 1 calc R . .
H9B H 0.6899 0.9210 1.0052 0.080 Uiso 1 1 calc R . .
H9C H 0.7385 0.8552 1.0760 0.080 Uiso 1 1 calc R . .
C10 C 1.0923(4) 0.9014(3) 0.8592(3) 0.0314(10) Uani 1 1 d . . .
C11 C 1.1834(5) 0.9129(3) 0.8189(3) 0.0388(12) Uani 1 1 d . . .
C12 C 1.2959(5) 0.9120(3) 0.7601(4) 0.0404(12) Uani 1 1 d . . .
C13 C 1.3200(6) 0.9095(4) 0.6710(4) 0.0530(15) Uani 1 1 d . . .
H13 H 1.2639 0.9111 0.6492 0.064 Uiso 1 1 calc R . .
C14 C 1.4270(6) 0.9047(5) 0.6150(5) 0.0597(18) Uani 1 1 d . . .
H14 H 1.4439 0.9014 0.5549 0.072 Uiso 1 1 calc R . .
C15 C 1.5085(6) 0.9046(4) 0.6449(5) 0.0561(17) Uani 1 1 d . . .
H15 H 1.5808 0.9029 0.6054 0.067 Uiso 1 1 calc R . .
C16 C 1.4851(6) 0.9070(5) 0.7327(5) 0.0616(18) Uani 1 1 d . . .
H16 H 1.5416 0.9060 0.7539 0.074 Uiso 1 1 calc R . .
C17 C 1.3797(6) 0.9108(5) 0.7895(5) 0.0544(16) Uani 1 1 d . . .
H17 H 1.3642 0.9126 0.8497 0.065 Uiso 1 1 calc R . .
C18 C 0.9593(5) 0.8484(3) 1.0298(3) 0.0350(11) Uani 1 1 d . . .
C19 C 0.9549(5) 0.8349(3) 1.1059(3) 0.0365(12) Uani 1 1 d . . .
C20 C 0.9530(5) 0.8021(4) 1.1944(3) 0.0362(11) Uani 1 1 d . . .
C21 C 0.9741(8) 0.8488(5) 1.2437(4) 0.066(2) Uani 1 1 d . . .
H21 H 0.9918 0.9030 1.2194 0.079 Uiso 1 1 calc R . .
C22 C 0.9693(8) 0.8162(5) 1.3292(5) 0.073(2) Uani 1 1 d . . .
H22 H 0.9846 0.8479 1.3630 0.087 Uiso 1 1 calc R . .
C23 C 0.9424(6) 0.7379(5) 1.3649(4) 0.0577(18) Uani 1 1 d . . .
H23 H 0.9380 0.7160 1.4235 0.069 Uiso 1 1 calc R . .
C24 C 0.9223(5) 0.6922(4) 1.3154(4) 0.0510(15) Uani 1 1 d . . .
H24 H 0.9045 0.6381 1.3398 0.061 Uiso 1 1 calc R . .
C25 C 0.9275(5) 0.7232(4) 1.2310(4) 0.0402(12) Uani 1 1 d . . .
H25 H 0.9135 0.6904 1.1974 0.048 Uiso 1 1 calc R . .
C26 C 0.8622(4) 0.9865(3) 0.9316(3) 0.0331(11) Uani 1 1 d . . .
C27 C 0.8001(5) 1.0580(4) 0.9489(4) 0.0414(13) Uani 1 1 d . . .
C28 C 0.7182(5) 1.1397(4) 0.9689(4) 0.0416(13) Uani 1 1 d . . .
C29 C 0.6067(6) 1.1445(4) 0.9901(4) 0.0511(15) Uani 1 1 d . . .
H29 H 0.5849 1.0948 0.9890 0.061 Uiso 1 1 calc R . .
C30 C 0.5268(6) 1.2234(5) 1.0131(4) 0.0544(16) Uani 1 1 d . . .
H30 H 0.4509 1.2266 1.0282 0.065 Uiso 1 1 calc R . .
C31 C 0.5584(6) 1.2951(4) 1.0137(4) 0.0506(15) Uani 1 1 d . . .
H31 H 0.5044 1.3480 1.0299 0.061 Uiso 1 1 calc R . .
C32 C 0.6679(5) 1.2907(4) 0.9910(4) 0.0452(14) Uani 1 1 d . . .
H32 H 0.6893 1.3411 0.9909 0.054 Uiso 1 1 calc R . .
C33 C 0.7480(5) 1.2138(4) 0.9680(3) 0.0380(12) Uani 1 1 d . . .
H33 H 0.8236 1.2121 0.9517 0.046 Uiso 1 1 calc R . .
C34 C 0.7125(5) 0.3706(4) 0.7555(4) 0.0449(14) Uani 1 1 d . . .
H34A H 0.7370 0.3271 0.7139 0.054 Uiso 1 1 calc R . .
H34B H 0.7201 0.3391 0.8116 0.054 Uiso 1 1 calc R . .
C35 C 0.7846(5) 0.4338(4) 0.7209(4) 0.0464(14) Uani 1 1 d . . .
H35A H 0.7729 0.4673 0.7683 0.056 Uiso 1 1 calc R . .
H35B H 0.8629 0.4005 0.7019 0.056 Uiso 1 1 calc R . .
C36 C 0.7499(5) 0.5864(4) 0.6585(4) 0.0471(14) Uani 1 1 d . . .
H36A H 0.7475 0.6248 0.6041 0.056 Uiso 1 1 calc R . .
H36B H 0.8158 0.5877 0.6703 0.056 Uiso 1 1 calc R . .
C37 C 0.6492(5) 0.6208(4) 0.7317(4) 0.0490(15) Uani 1 1 d . . .
H37A H 0.6366 0.6846 0.7286 0.059 Uiso 1 1 calc R . .
H37B H 0.6611 0.5941 0.7878 0.059 Uiso 1 1 calc R . .
C38 C 0.4864(5) 0.5632(4) 0.8139(4) 0.0451(14) Uani 1 1 d . . .
H38A H 0.4164 0.5594 0.8110 0.054 Uiso 1 1 calc R . .
H38B H 0.4681 0.6020 0.8587 0.054 Uiso 1 1 calc R . .
C39 C 0.5485(5) 0.4740(4) 0.8411(4) 0.0429(13) Uani 1 1 d . . .
H39A H 0.4983 0.4467 0.8923 0.051 Uiso 1 1 calc R . .
H39B H 0.6086 0.4790 0.8584 0.051 Uiso 1 1 calc R . .
C40 C 0.5297(5) 0.3529(4) 0.7887(4) 0.0430(13) Uani 1 1 d . . .
H40A H 0.5556 0.3189 0.7394 0.064 Uiso 1 1 calc R . .
H40B H 0.4519 0.3839 0.7995 0.064 Uiso 1 1 calc R . .
H40C H 0.5381 0.3137 0.8407 0.064 Uiso 1 1 calc R . .
C41 C 0.8500(4) 0.4718(5) 0.5637(4) 0.0475(15) Uani 1 1 d . . .
H41A H 0.8318 0.5109 0.5146 0.071 Uiso 1 1 calc R . .
H41B H 0.8585 0.4115 0.5562 0.071 Uiso 1 1 calc R . .
H41C H 0.9190 0.4773 0.5657 0.071 Uiso 1 1 calc R . .
C42 C 0.4748(5) 0.6836(4) 0.7037(4) 0.0482(15) Uani 1 1 d . . .
H42A H 0.4102 0.6710 0.7008 0.072 Uiso 1 1 calc R . .
H42B H 0.5143 0.7095 0.6465 0.072 Uiso 1 1 calc R . .
H42C H 0.4512 0.7245 0.7469 0.072 Uiso 1 1 calc R . .
C43 C 0.6501(4) 0.3953(3) 0.5843(3) 0.0257(9) Uani 1 1 d . . .
C44 C 0.6798(4) 0.3244(3) 0.5578(3) 0.0294(10) Uani 1 1 d . . .
C45 C 0.7288(4) 0.2346(3) 0.5396(3) 0.0333(11) Uani 1 1 d . . .
C46 C 0.6642(6) 0.1791(4) 0.5476(5) 0.0572(17) Uani 1 1 d . . .
H46 H 0.5871 0.2017 0.5594 0.069 Uiso 1 1 calc R . .
C47 C 0.7120(7) 0.0919(5) 0.5383(6) 0.065(2) Uani 1 1 d . . .
H47 H 0.6665 0.0547 0.5464 0.079 Uiso 1 1 calc R . .
C48 C 0.8236(6) 0.0572(4) 0.5177(5) 0.0590(18) Uani 1 1 d . . .
H48 H 0.8556 -0.0032 0.5115 0.071 Uiso 1 1 calc R . .
C49 C 0.8864(5) 0.1110(4) 0.5067(5) 0.0546(17) Uani 1 1 d . . .
H49 H 0.9640 0.0882 0.4907 0.066 Uiso 1 1 calc R . .
C50 C 0.8413(5) 0.1996(4) 0.5180(4) 0.0419(13) Uani 1 1 d . . .
H50 H 0.8879 0.2356 0.5107 0.050 Uiso 1 1 calc R . .
C51 C 0.6103(4) 0.5815(3) 0.5396(3) 0.0269(9) Uani 1 1 d . . .
C52 C 0.6149(4) 0.6359(3) 0.4782(3) 0.0301(10) Uani 1 1 d . . .
C53 C 0.6287(4) 0.7074(3) 0.4086(3) 0.0294(10) Uani 1 1 d . . .
C54 C 0.6497(4) 0.7815(4) 0.4216(4) 0.0394(12) Uani 1 1 d . . .
H54 H 0.6581 0.7848 0.4750 0.047 Uiso 1 1 calc R . .
C55 C 0.6583(5) 0.8506(4) 0.3556(5) 0.0521(16) Uani 1 1 d . . .
H55 H 0.6727 0.9011 0.3642 0.062 Uiso 1 1 calc R . .
C56 C 0.6461(6) 0.8470(4) 0.2775(4) 0.0531(16) Uani 1 1 d . . .
H56 H 0.6507 0.8951 0.2335 0.064 Uiso 1 1 calc R . .
C57 C 0.6273(5) 0.7738(4) 0.2642(4) 0.0451(13) Uani 1 1 d . . .
H57 H 0.6201 0.7708 0.2103 0.054 Uiso 1 1 calc R . .
C58 C 0.6187(4) 0.7044(3) 0.3283(3) 0.0357(11) Uani 1 1 d . . .
H58 H 0.6058 0.6539 0.3181 0.043 Uiso 1 1 calc R . .
C59 C 0.4460(4) 0.5090(3) 0.6595(3) 0.0246(9) Uani 1 1 d . . .
C60 C 0.3486(4) 0.5197(3) 0.6692(3) 0.0254(9) Uani 1 1 d . . .
C61 C 0.2343(4) 0.5199(3) 0.7007(3) 0.0272(9) Uani 1 1 d . . .
C62 C 0.1677(4) 0.5585(4) 0.6486(3) 0.0334(11) Uani 1 1 d . . .
H62 H 0.1987 0.5827 0.5906 0.040 Uiso 1 1 calc R . .
C63 C 0.0562(4) 0.5616(4) 0.6818(4) 0.0372(12) Uani 1 1 d . . .
H63 H 0.0109 0.5884 0.6466 0.045 Uiso 1 1 calc R . .
C64 C 0.0110(4) 0.5256(4) 0.7659(4) 0.0395(13) Uani 1 1 d . . .
H64 H -0.0653 0.5281 0.7883 0.047 Uiso 1 1 calc R . .
C65 C 0.0763(5) 0.4861(4) 0.8174(4) 0.0388(12) Uani 1 1 d . . .
H65 H 0.0452 0.4604 0.8747 0.047 Uiso 1 1 calc R . .
C66 C 0.1875(4) 0.4839(3) 0.7854(3) 0.0326(10) Uani 1 1 d . . .
H66 H 0.2319 0.4579 0.8215 0.039 Uiso 1 1 calc R . .
C67 C 0.4086(10) 0.9375(8) 0.1804(8) 0.097(3) Uani 1 1 d . . .
C68 C 0.3330(11) 0.8842(9) 0.2424(8) 0.146(6) Uani 1 1 d . . .
H68A H 0.2808 0.8810 0.2160 0.219 Uiso 1 1 calc R . .
H68B H 0.2924 0.9116 0.2965 0.219 Uiso 1 1 calc R . .
H68C H 0.3763 0.8252 0.2551 0.219 Uiso 1 1 calc R . .
B B 0.8370(8) 0.7821(6) 0.6081(5) 0.058(2) Uani 1 1 d . . .

loop_
_atom_site_aniso_label
_atom_site_aniso_U_11
_atom_site_aniso_U_22
_atom_site_aniso_U_33
_atom_site_aniso_U_23
_atom_site_aniso_U_13
_atom_site_aniso_U_12
Ag1 0.0450(2) 0.0339(2) 0.0349(2) -0.01738(16) -0.00950(17) -0.01422(17)
Ag2 0.02748(18) 0.02751(18) 0.03153(18) -0.00645(14) -0.01369(15) -0.00545(14)
Rh1 0.0453(2) 0.02763(19) 0.02825(19) -0.01169(15) -0.01219(17) -0.01473(17)
Rh2 0.02185(17) 0.02734(18) 0.02534(17) -0.00849(14) -0.00921(14) -0.00585(14)
F1 0.228(7) 0.088(4) 0.066(3) 0.021(3) -0.064(4) -0.101(4)
F2 0.120(4) 0.094(3) 0.047(2) -0.009(2) -0.021(2) -0.077(3)
F3 0.071(3) 0.110(4) 0.068(3) 0.006(3) -0.031(2) -0.027(3)
F4 0.071(3) 0.114(4) 0.075(3) -0.042(3) -0.044(2) 0.002(3)
N1 0.045(3) 0.032(2) 0.033(2) -0.0139(18) -0.0168(19) -0.0099(19)
N2 0.071(3) 0.029(2) 0.035(2) -0.0112(18) -0.024(2) -0.013(2)
N3 0.069(3) 0.045(3) 0.037(2) -0.009(2) -0.016(2) -0.032(3)
N4 0.037(2) 0.037(2) 0.028(2) -0.0085(17) -0.0111(18) -0.0062(19)
N5 0.026(2) 0.051(3) 0.040(2) -0.010(2) -0.0161(18) -0.0117(19)
N6 0.036(2) 0.036(2) 0.041(2) -0.0151(19) -0.0159(19) -0.0085(19)
N7 0.088(7) 0.127(9) 0.140(9) -0.051(7) -0.031(6) -0.029(6)
C1 0.059(4) 0.037(3) 0.036(3) -0.017(2) -0.019(3) -0.012(3)
C2 0.060(4) 0.031(3) 0.039(3) -0.017(2) -0.019(3) -0.006(3)
C3 0.088(5) 0.032(3) 0.049(3) -0.003(2) -0.033(3) -0.024(3)
C4 0.091(5) 0.054(4) 0.040(3) -0.004(3) -0.023(3) -0.043(4)
C5 0.056(4) 0.061(4) 0.044(3) -0.017(3) -0.017(3) -0.028(3)
C6 0.054(4) 0.052(3) 0.046(3) -0.019(3) -0.026(3) -0.015(3)
C7 0.060(4) 0.037(3) 0.040(3) -0.012(2) -0.024(3) -0.011(3)
C8 0.084(5) 0.030(3) 0.049(3) -0.015(3) -0.036(3) 0.003(3)
C9 0.059(4) 0.072(4) 0.042(3) -0.018(3) -0.010(3) -0.035(4)
C10 0.040(3) 0.030(2) 0.031(2) -0.014(2) -0.011(2) -0.011(2)
C11 0.054(3) 0.032(3) 0.037(3) -0.016(2) -0.017(3) -0.010(2)
C12 0.047(3) 0.028(3) 0.043(3) -0.014(2) -0.011(3) -0.005(2)
C13 0.058(4) 0.052(4) 0.050(3) -0.014(3) -0.012(3) -0.015(3)
C14 0.062(4) 0.054(4) 0.050(4) -0.016(3) -0.001(3) -0.012(3)
C15 0.047(4) 0.039(3) 0.072(5) -0.016(3) -0.005(3) -0.011(3)
C16 0.046(4) 0.068(5) 0.076(5) -0.027(4) -0.015(3) -0.015(3)
C17 0.051(4) 0.059(4) 0.058(4) -0.025(3) -0.015(3) -0.013(3)
C18 0.046(3) 0.026(2) 0.039(3) -0.015(2) -0.010(2) -0.014(2)
C19 0.051(3) 0.031(3) 0.033(3) -0.012(2) -0.010(2) -0.018(2)
C20 0.039(3) 0.036(3) 0.033(3) -0.014(2) -0.010(2) -0.005(2)
C21 0.124(7) 0.054(4) 0.044(3) -0.007(3) -0.041(4) -0.038(4)
C22 0.122(7) 0.062(5) 0.045(4) -0.015(3) -0.041(4) -0.017(5)
C23 0.057(4) 0.062(4) 0.030(3) -0.008(3) -0.010(3) 0.012(3)
C24 0.046(3) 0.044(3) 0.050(3) 0.003(3) -0.015(3) 0.000(3)
C25 0.040(3) 0.036(3) 0.043(3) -0.004(2) -0.015(2) -0.006(2)
C26 0.039(3) 0.035(3) 0.031(2) -0.016(2) -0.011(2) -0.010(2)
C27 0.049(3) 0.044(3) 0.038(3) -0.016(2) -0.014(3) -0.015(3)
C28 0.045(3) 0.045(3) 0.038(3) -0.015(2) -0.016(2) -0.006(3)
C29 0.057(4) 0.048(4) 0.055(4) -0.014(3) -0.026(3) -0.008(3)
C30 0.045(3) 0.065(4) 0.054(4) -0.011(3) -0.020(3) -0.008(3)
C31 0.061(4) 0.046(3) 0.049(3) -0.018(3) -0.031(3) 0.006(3)
C32 0.062(4) 0.038(3) 0.043(3) -0.015(2) -0.027(3) -0.003(3)
C33 0.047(3) 0.037(3) 0.037(3) -0.011(2) -0.022(2) -0.004(2)
C34 0.040(3) 0.052(4) 0.036(3) -0.007(3) -0.015(2) 0.000(3)
C35 0.039(3) 0.060(4) 0.049(3) -0.009(3) -0.026(3) -0.006(3)
C36 0.040(3) 0.056(4) 0.058(4) -0.012(3) -0.018(3) -0.024(3)
C37 0.047(3) 0.051(4) 0.065(4) -0.023(3) -0.024(3) -0.018(3)
C38 0.046(3) 0.053(3) 0.040(3) -0.024(3) -0.010(3) -0.009(3)
C39 0.044(3) 0.052(3) 0.031(3) -0.015(2) -0.011(2) -0.006(3)
C40 0.054(4) 0.044(3) 0.033(3) -0.003(2) -0.014(3) -0.017(3)
C41 0.026(3) 0.076(4) 0.045(3) -0.015(3) -0.011(2) -0.015(3)
C42 0.056(4) 0.036(3) 0.059(4) -0.024(3) -0.028(3) 0.001(3)
C43 0.027(2) 0.030(2) 0.020(2) -0.0021(18) -0.0106(18) -0.0062(19)
C44 0.028(2) 0.034(3) 0.025(2) -0.0056(19) -0.0085(19) -0.005(2)
C45 0.034(3) 0.031(3) 0.034(2) -0.011(2) -0.013(2) 0.000(2)
C46 0.045(4) 0.041(3) 0.089(5) -0.020(3) -0.023(4) -0.005(3)
C47 0.071(5) 0.042(4) 0.095(6) -0.019(4) -0.042(4) -0.006(3)
C48 0.069(5) 0.035(3) 0.073(5) -0.020(3) -0.033(4) 0.007(3)
C49 0.042(3) 0.049(4) 0.063(4) -0.019(3) -0.020(3) 0.014(3)
C50 0.036(3) 0.040(3) 0.047(3) -0.012(2) -0.012(2) -0.002(2)
C51 0.022(2) 0.027(2) 0.035(2) -0.010(2) -0.0093(19) -0.0077(18)
C52 0.023(2) 0.033(3) 0.039(3) -0.014(2) -0.010(2) -0.0060(19)
C53 0.021(2) 0.028(2) 0.037(3) -0.007(2) -0.0049(19) -0.0066(18)
C54 0.034(3) 0.035(3) 0.047(3) -0.016(2) -0.006(2) -0.009(2)
C55 0.047(3) 0.031(3) 0.067(4) -0.008(3) -0.001(3) -0.014(3)
C56 0.055(4) 0.036(3) 0.051(4) 0.002(3) -0.003(3) -0.011(3)
C57 0.046(3) 0.043(3) 0.042(3) -0.003(2) -0.009(3) -0.013(3)
C58 0.035(3) 0.033(3) 0.039(3) -0.004(2) -0.011(2) -0.011(2)
C59 0.029(2) 0.024(2) 0.026(2) -0.0102(17) -0.0102(18) -0.0073(18)
C60 0.031(2) 0.026(2) 0.022(2) -0.0079(17) -0.0068(18) -0.0103(19)
C61 0.023(2) 0.028(2) 0.032(2) -0.0129(19) -0.0038(18) -0.0077(18)
C62 0.026(2) 0.044(3) 0.034(2) -0.018(2) -0.006(2) -0.010(2)
C63 0.026(2) 0.052(3) 0.044(3) -0.019(2) -0.015(2) -0.011(2)
C64 0.024(2) 0.047(3) 0.048(3) -0.023(3) 0.001(2) -0.014(2)
C65 0.038(3) 0.036(3) 0.040(3) -0.012(2) 0.000(2) -0.016(2)
C66 0.035(3) 0.029(2) 0.033(2) -0.007(2) -0.008(2) -0.008(2)
C67 0.087(8) 0.104(9) 0.090(7) -0.019(6) -0.039(6) 0.006(6)
C68 0.126(10) 0.134(11) 0.116(10) 0.060(8) -0.036(8) -0.004(8)
B 0.092(6) 0.065(5) 0.044(4) -0.004(3) -0.032(4) -0.045(5)

loop_
_geom_bond_atom_site_label_1
_geom_bond_atom_site_label_2
_geom_bond_distance
_geom_bond_site_symmetry_2
_geom_bond_publ_flag
Ag1 C10 2.363(4) 2_777 ?
Ag1 C11 2.377(5) 2_777 ?
Ag1 C18 2.387(5) . ?
Ag1 C19 2.466(5) . ?
Ag1 C26 2.515(5) . ?
Ag1 C27 2.627(6) . ?
Ag1 Ag1 2.9439(8) 2_777 ?
Ag2 C44 2.367(5) 2_666 ?
Ag2 C43 2.390(4) 2_666 ?
Ag2 C59 2.423(5) . ?
Ag2 C51 2.430(5) . ?
Ag2 C60 2.513(4) . ?
Ag2 C52 2.542(5) . ?
Ag2 Ag2 2.9134(7) 2_666 ?
Rh1 C10 1.981(5) . ?
Rh1 C18 1.983(5) . ?
Rh1 C26 2.004(5) . ?
Rh1 N2 2.132(4) . ?
Rh1 N1 2.140(4) . ?
Rh1 N3 2.150(5) . ?
Rh2 C59 1.984(5) . ?
Rh2 C51 1.989(5) . ?
Rh2 C43 1.996(5) . ?
Rh2 N5 2.137(4) . ?
Rh2 N6 2.138(4) . ?
Rh2 N4 2.146(4) . ?
F1 B 1.343(8) . ?
F2 B 1.399(8) . ?
F3 B 1.398(11) . ?
F4 B 1.357(9) . ?
N1 C7 1.477(7) . ?
N1 C6 1.502(7) . ?
N1 C1 1.505(7) . ?
N2 C2 1.496(7) . ?
N2 C8 1.503(8) . ?
N2 C3 1.517(8) . ?
N3 C4 1.473(8) . ?
N3 C9 1.502(8) . ?
N3 C5 1.504(7) . ?
N4 C34 1.478(7) . ?
N4 C40 1.494(7) . ?
N4 C39 1.502(7) . ?
N5 C41 1.486(7) . ?
N5 C36 1.486(7) . ?
N5 C35 1.496(7) . ?
N6 C38 1.470(7) . ?
N6 C42 1.477(7) . ?
N6 C37 1.509(7) . ?
N7 C67 1.135(14) . ?
C1 C2 1.502(8) . ?
C1 H1A 0.9900 . ?
C1 H1B 0.9900 . ?
C2 H2A 0.9900 . ?
C2 H2B 0.9900 . ?
C3 C4 1.500(10) . ?
C3 H3A 0.9900 . ?
C3 H3B 0.9900 . ?
C4 H4A 0.9900 . ?
C4 H4B 0.9900 . ?
C5 C6 1.495(9) . ?
C5 H5A 0.9900 . ?
C5 H5B 0.9900 . ?
C6 H6A 0.9900 . ?
C6 H6B 0.9900 . ?
C7 H7A 0.9800 . ?
C7 H7B 0.9800 . ?
C7 H7C 0.9800 . ?
C8 H8A 0.9800 . ?
C8 H8B 0.9800 . ?
C8 H8C 0.9800 . ?
C9 H9A 0.9800 . ?
C9 H9B 0.9800 . ?
C9 H9C 0.9800 . ?
C10 C11 1.218(8) . ?
C10 Ag1 2.363(4) 2_777 ?
C11 C12 1.471(8) . ?
C11 Ag1 2.377(5) 2_777 ?
C12 C17 1.388(9) . ?
C12 C13 1.401(8) . ?
C13 C14 1.388(9) . ?
C13 H13 0.9500 . ?
C14 C15 1.370(10) . ?
C14 H14 0.9500 . ?
C15 C16 1.382(10) . ?
C15 H15 0.9500 . ?
C16 C17 1.378(9) . ?
C16 H16 0.9500 . ?
C17 H17 0.9500 . ?
C18 C19 1.221(7) . ?
C19 C20 1.449(7) . ?
C20 C21 1.382(8) . ?
C20 C25 1.387(8) . ?
C21 C22 1.394(9) . ?
C21 H21 0.9500 . ?
C22 C23 1.384(11) . ?
C22 H22 0.9500 . ?
C23 C24 1.363(10) . ?
C23 H23 0.9500 . ?
C24 C25 1.371(8) . ?
C24 H24 0.9500 . ?
C25 H25 0.9500 . ?
C26 C27 1.219(8) . ?
C27 C28 1.446(8) . ?
C28 C33 1.380(8) . ?
C28 C29 1.398(9) . ?
C29 C30 1.410(9) . ?
C29 H29 0.9500 . ?
C30 C31 1.364(9) . ?
C30 H30 0.9500 . ?
C31 C32 1.370(9) . ?
C31 H31 0.9500 . ?
C32 C33 1.389(8) . ?
C32 H32 0.9500 . ?
C33 H33 0.9500 . ?
C34 C35 1.516(9) . ?
C34 H34A 0.9900 . ?
C34 H34B 0.9900 . ?
C35 H35A 0.9900 . ?
C35 H35B 0.9900 . ?
C36 C37 1.494(9) . ?
C36 H36A 0.9900 . ?
C36 H36B 0.9900 . ?
C37 H37A 0.9900 . ?
C37 H37B 0.9900 . ?
C38 C39 1.499(9) . ?
C38 H38A 0.9900 . ?
C38 H38B 0.9900 . ?
C39 H39A 0.9900 . ?
C39 H39B 0.9900 . ?
C40 H40A 0.9800 . ?
C40 H40B 0.9800 . ?
C40 H40C 0.9800 . ?
C41 H41A 0.9800 . ?
C41 H41B 0.9800 . ?
C41 H41C 0.9800 . ?
C42 H42A 0.9800 . ?
C42 H42B 0.9800 . ?
C42 H42C 0.9800 . ?
C43 C44 1.216(7) . ?
C43 Ag2 2.390(4) 2_666 ?
C44 C45 1.446(7) . ?
C44 Ag2 2.367(5) 2_666 ?
C45 C50 1.381(7) . ?
C45 C46 1.399(8) . ?
C46 C47 1.375(9) . ?
C46 H46 0.9500 . ?
C47 C48 1.373(10) . ?
C47 H47 0.9500 . ?
C48 C49 1.344(10) . ?
C48 H48 0.9500 . ?
C49 C50 1.398(8) . ?
C49 H49 0.9500 . ?
C50 H50 0.9500 . ?
C51 C52 1.197(7) . ?
C52 C53 1.458(7) . ?
C53 C54 1.398(7) . ?
C53 C58 1.405(7) . ?
C54 C55 1.394(9) . ?
C54 H54 0.9500 . ?
C55 C56 1.386(10) . ?
C55 H55 0.9500 . ?
C56 C57 1.369(9) . ?
C56 H56 0.9500 . ?
C57 C58 1.379(8) . ?
C57 H57 0.9500 . ?
C58 H58 0.9500 . ?
C59 C60 1.227(7) . ?
C60 C61 1.439(6) . ?
C61 C66 1.396(7) . ?
C61 C62 1.398(7) . ?
C62 C63 1.391(7) . ?
C62 H62 0.9500 . ?
C63 C64 1.384(8) . ?
C63 H63 0.9500 . ?
C64 C65 1.379(9) . ?
C64 H64 0.9500 . ?
C65 C66 1.390(7) . ?
C65 H65 0.9500 . ?
C66 H66 0.9500 . ?
C67 C68 1.500(17) . ?
C68 H68A 0.9800 . ?
C68 H68B 0.9800 . ?
C68 H68C 0.9800 . ?
